data_7214162
loop_
_publ_author_name
'Zhang, Xiao-min'
'Li, Jian-qiang'
'Liu, Shu-juan'
'Luo, Ming-biao'
'Xu, Wen-yuan'
'Luo, Feng'

_publ_section_title
;
 Modulation of experimental conditions towards generation of a
 heterometallic Na2Co4 cluster or a homometallic Co4 cluster and ligand
 formed in situ
;
_journal_issue 13
_journal_name_full CrystEngComm
_journal_page_first 2570
_journal_paper_doi 10.1039/c3ce42466a
_journal_volume 16
_journal_year 2014
_chemical_formula_sum 'C36 H24 Co2 N4 O4'
_chemical_formula_weight 694.45
_chemical_name_systematic
; 
 ? 
;
_space_group_IT_number 15
_symmetry_cell_setting monoclinic
_symmetry_space_group_name_Hall '-C 2yc'
_symmetry_space_group_name_H-M 'C 1 2/c 1'
_atom_sites_solution_hydrogens geom
_atom_sites_solution_primary direct
_atom_sites_solution_secondary difmap
_audit_creation_method SHELXL-97
_cell_angle_alpha 90.00
_cell_angle_beta 110.9390(10)
_cell_angle_gamma 90.00
_cell_formula_units_Z 8
_cell_length_a 22.9377(4)
_cell_length_b 11.6666(2)
_cell_length_c 23.2743(3)
_cell_measurement_reflns_used 5628
_cell_measurement_temperature 296(2)
_cell_measurement_theta_max 26.01
_cell_measurement_theta_min 2.34
_cell_volume 5817.01(17)
_computing_cell_refinement 'Bruker SMART'
_computing_data_collection 'Bruker SMART'
_computing_data_reduction 'Bruker SAINT'
_computing_molecular_graphics 'Bruker SHELXTL'
_computing_publication_material 'Bruker SHELXTL'
_computing_structure_refinement 'SHELXL-97 (Sheldrick, 1997)'
_computing_structure_solution 'SHELXS-97 (Sheldrick, 1990)'
_diffrn_ambient_temperature 296(2)
_diffrn_measured_fraction_theta_full 1.000
_diffrn_measured_fraction_theta_max 1.000
_diffrn_measurement_device_type 'CCD area detector'
_diffrn_measurement_method 'phi and omega scans'
_diffrn_radiation_monochromator graphite
_diffrn_radiation_source 'fine-focus sealed tube'
_diffrn_radiation_type MoK\a
_diffrn_radiation_wavelength 0.71073
_diffrn_reflns_av_R_equivalents 0.0306
_diffrn_reflns_av_sigmaI/netI 0.0299
_diffrn_reflns_limit_h_max 27
_diffrn_reflns_limit_h_min -23
_diffrn_reflns_limit_k_max 13
_diffrn_reflns_limit_k_min -13
_diffrn_reflns_limit_l_max 27
_diffrn_reflns_limit_l_min -27
_diffrn_reflns_number 17982
_diffrn_reflns_theta_full 25.00
_diffrn_reflns_theta_max 25.00
_diffrn_reflns_theta_min 1.87
_exptl_absorpt_coefficient_mu 1.191
_exptl_absorpt_correction_T_max 0.7165
_exptl_absorpt_correction_T_min 0.7019
_exptl_absorpt_correction_type multi-scan
_exptl_crystal_colour Purple
_exptl_crystal_density_diffrn 1.586
_exptl_crystal_density_method 'not measured'
_exptl_crystal_description Block
_exptl_crystal_F_000 2832
_exptl_crystal_size_max 0.32
_exptl_crystal_size_mid 0.32
_exptl_crystal_size_min 0.30
_refine_diff_density_max 0.729
_refine_diff_density_min -0.238
_refine_diff_density_rms 0.048
_refine_ls_extinction_method none
_refine_ls_goodness_of_fit_ref 1.047
_refine_ls_hydrogen_treatment mixed
_refine_ls_matrix_type full
_refine_ls_number_parameters 415
_refine_ls_number_reflns 5118
_refine_ls_number_restraints 0
_refine_ls_restrained_S_all 1.047
_refine_ls_R_factor_all 0.0400
_refine_ls_R_factor_gt 0.0292
_refine_ls_shift/su_max 0.001
_refine_ls_shift/su_mean 0.000
_refine_ls_structure_factor_coef Fsqd
_refine_ls_weighting_details 'calc w=1/[\s^2^(Fo^2^)+(0.0405P)^2^+1.9973P] where P=(Fo^2^+2Fc^2^)/3'
_refine_ls_weighting_scheme calc
_refine_ls_wR_factor_gt 0.0723
_refine_ls_wR_factor_ref 0.0791
_reflns_number_gt 4160
_reflns_number_total 5118
_reflns_threshold_expression >2sigma(I)
_cod_data_source_file c3ce42466a.txt
_cod_data_source_block 1
_cod_depositor_comments
;
The following automatic conversions were performed:

'_symmetry_cell_setting' value 'Monoclinic' changed to 'monoclinic'
according to
/usr/data/users/saulius/crontab/automatic-downloads/current/RSC/lib/dictionaries/cif_core.dic
dictionary named 'cif_core.dic' version 2.4.2 from
2011-04-26.

'_exptl_absorpt_correction_type' value 'Multi-scan'
changed to 'multi-scan' according to
/usr/data/users/saulius/crontab/automatic-downloads/current/RSC/lib/dictionaries/cif_core.dic
dictionary named 'cif_core.dic' version 2.4.2 from 2011-04-26.

Automatic conversion script
Id: cif_fix_values 2281 2013-09-26 08:29:07Z andrius 
;
_cod_original_cell_volume 5817.01(16)
_cod_original_sg_symbol_H-M C2/c
_cod_database_code 7214162

loop_
_symmetry_equiv_pos_as_xyz
'x, y, z'
'-x, y, -z+1/2'
'x+1/2, y+1/2, z'
'-x+1/2, y+1/2, -z+1/2'
'-x, -y, -z'
'x, -y, z-1/2'
'-x+1/2, -y+1/2, -z'
'x+1/2, -y+1/2, z-1/2'

loop_
_atom_site_label
_atom_site_type_symbol
_atom_site_fract_x
_atom_site_fract_y
_atom_site_fract_z
_atom_site_U_iso_or_equiv
_atom_site_adp_type
_atom_site_occupancy
_atom_site_symmetry_multiplicity
_atom_site_calc_flag
_atom_site_refinement_flags
C1 C 0.92658(10) 0.22386(18) 0.06347(10) 0.0347(5) Uani 1 1 d .
C2 C 0.82700(11) 0.2424(2) -0.04658(12) 0.0470(6) Uani 1 1 d .
H2 H 0.7941 0.2496 -0.0840 0.056 Uiso 1 1 calc R
C3 C 1.13431(11) 0.3441(2) 0.16497(11) 0.0388(5) Uani 1 1 d .
C4 C 1.02536(10) -0.22077(19) 0.14442(10) 0.0360(5) Uani 1 1 d .
C5 C 0.88138(13) -0.0156(2) 0.11373(12) 0.0507(6) Uani 1 1 d .
H5 H 0.9175 0.0021 0.1467 0.061 Uiso 1 1 calc R
C6 C 0.87183(11) 0.28323(19) 0.06127(12) 0.0412(6) Uani 1 1 d .
C7 C 0.83341(10) -0.07220(19) 0.01279(11) 0.0385(5) Uani 1 1 d .
C8 C 0.88007(10) 0.1798(2) -0.04419(11) 0.0389(5) Uani 1 1 d .
H8 H 0.8813 0.1446 -0.0796 0.047 Uiso 1 1 calc R
C9 C 0.94497(12) -0.3227(2) 0.07460(13) 0.0505(6) Uani 1 1 d .
H9 H 0.9119 -0.3265 0.0371 0.061 Uiso 1 1 calc R
C10 C 1.13990(14) 0.5383(2) 0.13339(15) 0.0605(8) Uani 1 1 d .
H10 H 1.1570 0.6116 0.1404 0.073 Uiso 1 1 calc R
C11 C 0.82236(11) 0.2929(2) 0.00438(13) 0.0480(6) Uani 1 1 d .
H11 H 0.7866 0.3337 0.0016 0.058 Uiso 1 1 calc R
C12 C 1.04152(12) -0.3141(2) 0.18614(11) 0.0459(6) Uani 1 1 d .
C13 C 1.09381(13) 0.5141(2) 0.07898(14) 0.0587(7) Uani 1 1 d .
H13 H 1.0794 0.5699 0.0487 0.070 Uiso 1 1 calc R
C14 C 0.87062(13) 0.3250(2) 0.11758(13) 0.0521(7) Uani 1 1 d .
H14 H 0.8356 0.3639 0.1186 0.063 Uiso 1 1 calc R
C15 C 1.19926(11) 0.2746(2) 0.26400(12) 0.0498(6) Uani 1 1 d .
H15 H 1.2126 0.2163 0.2931 0.060 Uiso 1 1 calc R
C16 C 1.16224(12) 0.4537(2) 0.17934(12) 0.0472(6) Uani 1 1 d .
C17 C 1.10835(13) -0.1074(2) 0.21306(11) 0.0521(7) Uani 1 1 d .
H17 H 1.1311 -0.0397 0.2233 0.062 Uiso 1 1 calc R
C18 C 1.06843(13) 0.4035(2) 0.06940(13) 0.0526(7) Uani 1 1 d .
H18 H 1.0361 0.3880 0.0325 0.063 Uiso 1 1 calc R
C19 C 0.95713(14) -0.4173(2) 0.11347(14) 0.0605(8) Uani 1 1 d .
H19 H 0.9324 -0.4826 0.1019 0.073 Uiso 1 1 calc R
C20 C 0.97297(13) 0.2531(2) 0.16764(12) 0.0512(6) Uani 1 1 d .
H20 H 1.0072 0.2448 0.2039 0.061 Uiso 1 1 calc R
C21 C 1.00503(14) -0.4139(2) 0.16816(14) 0.0585(7) Uani 1 1 d .
H21 H 1.0139 -0.4776 0.1939 0.070 Uiso 1 1 calc R
C22 C 1.22700(13) 0.3823(3) 0.27768(14) 0.0599(7) Uani 1 1 d .
H22 H 1.2583 0.3942 0.3157 0.072 Uiso 1 1 calc R
C23 C 0.92009(14) 0.3088(2) 0.17017(13) 0.0576(7) Uani 1 1 d .
H23 H 0.9189 0.3345 0.2076 0.069 Uiso 1 1 calc R
C24 C 0.77393(12) -0.0687(2) 0.01760(13) 0.0509(7) Uani 1 1 d .
C25 C 0.82370(14) -0.0091(2) 0.12200(14) 0.0606(8) Uani 1 1 d .
H25 H 0.8217 0.0137 0.1595 0.073 Uiso 1 1 calc R
C26 C 1.09269(14) -0.3018(2) 0.24103(13) 0.0622(8) Uani 1 1 d .
H26 H 1.1043 -0.3617 0.2692 0.075 Uiso 1 1 calc R
C27 C 1.12537(15) -0.2017(2) 0.25309(13) 0.0667(9) Uani 1 1 d .
H27 H 1.1601 -0.1956 0.2891 0.080 Uiso 1 1 calc R
C28 C 0.77134(14) -0.0366(3) 0.07473(16) 0.0633(8) Uani 1 1 d .
H28 H 0.7330 -0.0342 0.0800 0.076 Uiso 1 1 calc R
C29 C 1.20951(13) 0.4709(3) 0.23673(14) 0.0616(8) Uani 1 1 d .
H29 H 1.2288 0.5420 0.2468 0.074 Uiso 1 1 calc R
C30 C 0.92997(10) 0.17009(18) 0.00961(10) 0.0337(5) Uani 1 1 d .
C31 C 1.15249(11) 0.2523(2) 0.20834(11) 0.0412(6) Uani 1 1 d .
C32 C 0.84096(10) -0.10383(19) -0.04354(11) 0.0385(5) Uani 1 1 d .
C33 C 0.78850(12) -0.1301(2) -0.09309(13) 0.0558(7) Uani 1 1 d .
H33 H 0.7921 -0.1507 -0.1303 0.067 Uiso 1 1 calc R
C34 C 0.72903(13) -0.1262(3) -0.08806(17) 0.0739(9) Uani 1 1 d .
H34 H 0.6939 -0.1439 -0.1222 0.089 Uiso 1 1 calc R
C35 C 0.72208(13) -0.0974(3) -0.03460(17) 0.0714(9) Uani 1 1 d .
H35 H 0.6824 -0.0965 -0.0324 0.086 Uiso 1 1 calc R
C36 C 1.05814(11) -0.11463(19) 0.15877(10) 0.0373(5) Uani 1 1 d .
Co1 Co 0.967450(13) -0.07243(3) 0.039305(13) 0.03377(10) Uani 1 1 d .
Co2 Co 1.060071(14) 0.14114(3) 0.108124(14) 0.03596(10) Uani 1 1 d .
N1 N 1.08804(9) 0.32007(17) 0.11017(9) 0.0425(5) Uani 1 1 d .
N2 N 0.97678(9) 0.21152(16) 0.11637(9) 0.0396(5) Uani 1 1 d .
N3 N 0.88637(9) -0.04563(16) 0.06131(9) 0.0391(5) Uani 1 1 d .
N4 N 0.97842(9) -0.22753(16) 0.08873(9) 0.0393(5) Uani 1 1 d .
O1 O 0.98105(6) 0.10657(13) 0.01746(7) 0.0340(3) Uani 1 1 d .
O2 O 1.03819(7) -0.03035(13) 0.11779(7) 0.0396(4) Uani 1 1 d .
O3 O 1.12418(8) 0.15313(14) 0.19299(8) 0.0499(4) Uani 1 1 d .
O4 O 0.89852(7) -0.10471(14) -0.04394(7) 0.0400(4) Uani 1 1 d .

loop_
_atom_site_aniso_label
_atom_site_aniso_U_11
_atom_site_aniso_U_22
_atom_site_aniso_U_33
_atom_site_aniso_U_23
_atom_site_aniso_U_13
_atom_site_aniso_U_12
C1 0.0359(12) 0.0317(12) 0.0375(13) 0.0025(10) 0.0144(11) -0.0051(10)
C2 0.0346(13) 0.0511(15) 0.0479(16) 0.0120(12) 0.0056(12) 0.0010(11)
C3 0.0371(13) 0.0408(13) 0.0411(14) -0.0056(11) 0.0171(11) -0.0027(11)
C4 0.0376(12) 0.0396(13) 0.0313(13) 0.0001(10) 0.0130(11) -0.0003(10)
C5 0.0591(16) 0.0520(16) 0.0450(16) 0.0056(13) 0.0235(13) -0.0012(13)
C6 0.0432(14) 0.0336(13) 0.0520(16) 0.0036(11) 0.0234(13) -0.0017(11)
C7 0.0318(12) 0.0325(12) 0.0492(15) 0.0102(11) 0.0121(11) 0.0017(10)
C8 0.0351(12) 0.0433(13) 0.0353(13) 0.0044(11) 0.0088(11) 0.0011(11)
C9 0.0448(15) 0.0513(15) 0.0500(16) -0.0009(13) 0.0102(13) -0.0153(12)
C10 0.069(2) 0.0420(15) 0.075(2) 0.0015(15) 0.0323(18) -0.0090(14)
C11 0.0392(14) 0.0422(14) 0.0648(18) 0.0077(13) 0.0212(14) 0.0063(12)
C12 0.0552(16) 0.0401(14) 0.0415(15) 0.0035(11) 0.0163(13) 0.0007(12)
C13 0.0631(18) 0.0496(17) 0.064(2) 0.0152(15) 0.0227(16) 0.0035(14)
C14 0.0567(17) 0.0475(15) 0.0641(19) 0.0004(14) 0.0360(16) 0.0034(13)
C15 0.0460(15) 0.0531(16) 0.0420(15) -0.0037(12) 0.0054(12) -0.0040(13)
C16 0.0478(15) 0.0437(15) 0.0542(17) -0.0081(13) 0.0231(13) -0.0084(12)
C17 0.0601(17) 0.0428(14) 0.0368(15) 0.0025(12) -0.0028(13) -0.0048(13)
C18 0.0523(16) 0.0550(16) 0.0476(17) 0.0065(13) 0.0142(14) 0.0038(13)
C19 0.0642(18) 0.0444(16) 0.069(2) 0.0014(14) 0.0196(17) -0.0202(14)
C20 0.0585(16) 0.0591(16) 0.0372(15) -0.0044(13) 0.0188(13) -0.0055(14)
C21 0.0706(19) 0.0417(15) 0.0613(19) 0.0125(14) 0.0213(16) -0.0035(14)
C22 0.0551(17) 0.0625(19) 0.0526(18) -0.0115(15) 0.0078(14) -0.0137(15)
C23 0.071(2) 0.0625(18) 0.0487(18) -0.0081(14) 0.0327(16) -0.0015(15)
C24 0.0395(14) 0.0488(16) 0.0679(19) 0.0096(13) 0.0236(14) 0.0063(12)
C25 0.075(2) 0.0593(18) 0.0634(19) 0.0122(15) 0.0440(18) 0.0160(16)
C26 0.080(2) 0.0480(17) 0.0427(17) 0.0137(13) 0.0029(15) 0.0022(15)
C27 0.080(2) 0.0544(18) 0.0390(16) 0.0027(13) -0.0112(15) -0.0010(16)
C28 0.0526(18) 0.0666(19) 0.083(2) 0.0186(17) 0.0393(18) 0.0155(15)
C29 0.0633(18) 0.0494(16) 0.067(2) -0.0154(15) 0.0177(16) -0.0210(15)
C30 0.0328(12) 0.0306(11) 0.0385(13) 0.0059(10) 0.0138(11) -0.0027(9)
C31 0.0391(13) 0.0425(14) 0.0401(14) -0.0057(11) 0.0118(11) -0.0047(11)
C32 0.0310(12) 0.0345(12) 0.0450(15) 0.0016(11) 0.0074(11) 0.0007(10)
C33 0.0356(14) 0.0626(18) 0.0568(18) -0.0122(14) 0.0015(13) 0.0016(13)
C34 0.0297(15) 0.093(2) 0.083(2) -0.013(2) -0.0006(15) -0.0023(15)
C35 0.0317(15) 0.088(2) 0.092(3) 0.001(2) 0.0181(17) 0.0024(15)
C36 0.0417(13) 0.0357(12) 0.0329(13) 0.0028(10) 0.0114(11) 0.0011(10)
Co1 0.02877(17) 0.03987(19) 0.02941(18) 0.00095(13) 0.00640(13) -0.00439(13)
Co2 0.03364(18) 0.03921(19) 0.03036(18) -0.00181(14) 0.00575(14) -0.00246(14)
N1 0.0417(11) 0.0426(11) 0.0411(12) -0.0012(10) 0.0124(10) -0.0016(9)
N2 0.0407(11) 0.0422(11) 0.0346(11) -0.0018(9) 0.0120(9) -0.0041(9)
N3 0.0379(11) 0.0412(11) 0.0389(12) 0.0042(9) 0.0144(9) -0.0014(9)
N4 0.0376(11) 0.0417(11) 0.0371(11) 0.0018(9) 0.0115(9) -0.0065(9)
O1 0.0280(8) 0.0385(8) 0.0334(9) 0.0008(7) 0.0086(7) 0.0016(7)
O2 0.0417(9) 0.0362(8) 0.0331(9) 0.0046(7) 0.0039(7) -0.0051(7)
O3 0.0556(11) 0.0415(10) 0.0399(10) 0.0007(8) 0.0015(8) -0.0110(8)
O4 0.0293(8) 0.0514(10) 0.0367(9) -0.0041(8) 0.0086(7) -0.0051(7)

loop_
_atom_type_symbol
_atom_type_description
_atom_type_scat_dispersion_real
_atom_type_scat_dispersion_imag
_atom_type_scat_source
C C 0.0033 0.0016 'International Tables Vol C Tables 4.2.6.8 and 6.1.1.4'
H H 0.0000 0.0000 'International Tables Vol C Tables 4.2.6.8 and 6.1.1.4'
N N 0.0061 0.0033 'International Tables Vol C Tables 4.2.6.8 and 6.1.1.4'
O O 0.0106 0.0060 'International Tables Vol C Tables 4.2.6.8 and 6.1.1.4'
Co Co 0.3494 0.9721 'International Tables Vol C Tables 4.2.6.8 and 6.1.1.4'

loop_
_geom_angle_atom_site_label_1
_geom_angle_atom_site_label_2
_geom_angle_atom_site_label_3
_geom_angle
_geom_angle_site_symmetry_1
_geom_angle_site_symmetry_3
N2 C1 C6 122.4(2) . .
N2 C1 C30 116.99(19) . .
C6 C1 C30 120.5(2) . .
C11 C2 C8 121.8(2) . .
N1 C3 C16 122.8(2) . .
N1 C3 C31 116.1(2) . .
C16 C3 C31 121.2(2) . .
N4 C4 C12 122.2(2) . .
N4 C4 C36 116.5(2) . .
C12 C4 C36 121.4(2) . .
N3 C5 C25 122.7(3) . .
C14 C6 C11 124.8(2) . .
C14 C6 C1 116.6(2) . .
C11 C6 C1 118.6(2) . .
N3 C7 C24 121.9(2) . .
N3 C7 C32 116.92(19) . .
C24 C7 C32 121.2(2) . .
C30 C8 C2 120.7(2) . .
N4 C9 C19 122.8(3) . .
C13 C10 C16 120.8(3) . .
C2 C11 C6 119.8(2) . .
C26 C12 C21 124.9(2) . .
C26 C12 C4 118.3(2) . .
C21 C12 C4 116.7(2) . .
C10 C13 C18 118.7(3) . .
C23 C14 C6 120.3(2) . .
C31 C15 C22 121.5(3) . .
C29 C16 C10 124.8(3) . .
C29 C16 C3 119.0(3) . .
C10 C16 C3 116.2(2) . .
C36 C17 C27 120.3(2) . .
N1 C18 C13 123.3(3) . .
C21 C19 C9 119.7(2) . .
N2 C20 C23 123.3(3) . .
C19 C21 C12 120.1(2) . .
C29 C22 C15 121.8(3) . .
C14 C23 C20 119.2(2) . .
C28 C24 C35 125.1(3) . .
C28 C24 C7 117.0(3) . .
C35 C24 C7 118.0(3) . .
C28 C25 C5 118.9(3) . .
C27 C26 C12 119.8(3) . .
C26 C27 C17 122.2(3) . .
C25 C28 C24 120.7(2) . .
C22 C29 C16 119.4(3) . .
O1 C30 C8 125.1(2) . .
O1 C30 C1 116.2(2) . .
C8 C30 C1 118.5(2) . .
O3 C31 C15 124.4(2) . .
O3 C31 C3 118.5(2) . .
C15 C31 C3 117.1(2) . .
O4 C32 C33 124.7(2) . .
O4 C32 C7 117.1(2) . .
C33 C32 C7 118.1(2) . .
C32 C33 C34 120.4(3) . .
C35 C34 C33 121.3(3) . .
C34 C35 C24 120.9(3) . .
O2 C36 C17 125.0(2) . .
O2 C36 C4 117.1(2) . .
C17 C36 C4 117.9(2) . .
O2 Co1 O4 175.16(6) . .
O2 Co1 O1 99.44(6) . 5_755
O4 Co1 O1 77.77(6) . 5_755
O2 Co1 N4 79.34(7) . .
O4 Co1 N4 105.01(7) . .
O1 Co1 N4 101.29(7) 5_755 .
O2 Co1 N3 103.63(7) . .
O4 Co1 N3 78.97(7) . .
O1 Co1 N3 156.67(7) 5_755 .
N4 Co1 N3 86.49(7) . .
O2 Co1 O1 81.02(6) . .
O4 Co1 O1 94.66(6) . .
O1 Co1 O1 82.91(6) 5_755 .
N4 Co1 O1 160.33(7) . .
N3 Co1 O1 97.18(6) . .
O3 Co2 O4 111.09(7) . 5_755
O3 Co2 O2 94.62(6) . .
O4 Co2 O2 94.04(6) 5_755 .
O3 Co2 N2 104.36(7) . .
O4 Co2 N2 142.21(7) 5_755 .
O2 Co2 N2 95.77(7) . .
O3 Co2 N1 78.75(7) . .
O4 Co2 N1 90.28(7) 5_755 .
O2 Co2 N1 173.06(7) . .
N2 Co2 N1 84.04(7) . .
O3 Co2 O1 171.58(6) . .
O4 Co2 O1 73.41(5) 5_755 .
O2 Co2 O1 77.76(6) . .
N2 Co2 O1 73.23(6) . .
N1 Co2 O1 108.72(7) . .
C18 N1 C3 118.1(2) . .
C18 N1 Co2 131.92(18) . .
C3 N1 Co2 109.99(15) . .
C20 N2 C1 118.1(2) . .
C20 N2 Co2 124.70(18) . .
C1 N2 Co2 116.85(14) . .
C5 N3 C7 118.8(2) . .
C5 N3 Co1 129.71(18) . .
C7 N3 Co1 111.36(15) . .
C9 N4 C4 118.5(2) . .
C9 N4 Co1 129.69(17) . .
C4 N4 Co1 111.68(14) . .
C30 O1 Co1 132.73(13) . 5_755
C30 O1 Co1 111.52(12) . .
Co1 O1 Co1 97.09(6) 5_755 .
C30 O1 Co2 113.33(13) . .
Co1 O1 Co2 100.16(6) 5_755 .
Co1 O1 Co2 94.92(6) . .
C36 O2 Co1 115.27(14) . .
C36 O2 Co2 138.42(14) . .
Co1 O2 Co2 106.29(7) . .
C31 O3 Co2 116.59(15) . .
C32 O4 Co1 115.22(14) . .
C32 O4 Co2 135.99(15) . 5_755
Co1 O4 Co2 108.67(6) . 5_755

loop_
_geom_bond_atom_site_label_1
_geom_bond_atom_site_label_2
_geom_bond_distance
_geom_bond_site_symmetry_2
C1 N2 1.360(3) .
C1 C6 1.419(3) .
C1 C30 1.428(3) .
C2 C11 1.362(4) .
C2 C8 1.404(3) .
C3 N1 1.366(3) .
C3 C16 1.416(3) .
C3 C31 1.428(3) .
C4 N4 1.359(3) .
C4 C12 1.418(3) .
C4 C36 1.425(3) .
C5 N3 1.313(3) .
C5 C25 1.406(4) .
C6 C14 1.408(3) .
C6 C11 1.407(3) .
C7 N3 1.366(3) .
C7 C24 1.409(3) .
C7 C32 1.431(3) .
C8 C30 1.366(3) .
C9 N4 1.322(3) .
C9 C19 1.391(4) .
C10 C13 1.358(4) .
C10 C16 1.410(4) .
C12 C26 1.400(4) .
C12 C21 1.407(4) .
C13 C18 1.400(4) .
C14 C23 1.352(4) .
C15 C31 1.380(3) .
C15 C22 1.393(4) .
C16 C29 1.402(4) .
C17 C36 1.375(3) .
C17 C27 1.404(4) .
C18 N1 1.321(3) .
C19 C21 1.353(4) .
C20 N2 1.319(3) .
C20 C23 1.396(4) .
C22 C29 1.365(4) .
C24 C28 1.403(4) .
C24 C35 1.403(4) .
C25 C28 1.346(4) .
C26 C27 1.361(4) .
C30 O1 1.342(3) .
C31 O3 1.313(3) .
C32 O4 1.324(3) .
C32 C33 1.371(3) .
C33 C34 1.411(4) .
C34 C35 1.352(4) .
C36 O2 1.332(3) .
Co1 O2 2.0229(15) .
Co1 O4 2.0509(15) .
Co1 O1 2.1012(14) 5_755
Co1 N4 2.1105(19) .
Co1 N3 2.1212(18) .
Co1 O1 2.1979(15) .
Co2 O3 2.0019(17) .
Co2 O4 2.0805(15) 5_755
Co2 O2 2.0943(15) .
Co2 N2 2.1500(19) .
Co2 N1 2.179(2) .
Co2 O1 2.2732(15) .
O1 Co1 2.1012(14) 5_755
O4 Co2 2.0805(15) 5_755

loop_
_geom_torsion_atom_site_label_1
_geom_torsion_atom_site_label_2
_geom_torsion_atom_site_label_3
_geom_torsion_atom_site_label_4
_geom_torsion
_geom_torsion_site_symmetry_1
_geom_torsion_site_symmetry_4
N2 C1 C6 C14 -2.8(3) . .
C30 C1 C6 C14 174.7(2) . .
N2 C1 C6 C11 179.3(2) . .
C30 C1 C6 C11 -3.2(3) . .
C11 C2 C8 C30 -1.8(4) . .
C8 C2 C11 C6 0.3(4) . .
C14 C6 C11 C2 -175.5(2) . .
C1 C6 C11 C2 2.2(3) . .
N4 C4 C12 C26 176.5(2) . .
C36 C4 C12 C26 -3.0(4) . .
N4 C4 C12 C21 -2.2(3) . .
C36 C4 C12 C21 178.3(2) . .
C16 C10 C13 C18 0.4(4) . .
C11 C6 C14 C23 178.3(2) . .
C1 C6 C14 C23 0.6(4) . .
C13 C10 C16 C29 -180.0(3) . .
C13 C10 C16 C3 0.5(4) . .
N1 C3 C16 C29 -180.0(2) . .
C31 C3 C16 C29 1.4(3) . .
N1 C3 C16 C10 -0.4(3) . .
C31 C3 C16 C10 -179.0(2) . .
C10 C13 C18 N1 -1.6(4) . .
N4 C9 C19 C21 -0.2(4) . .
C9 C19 C21 C12 1.3(4) . .
C26 C12 C21 C19 -178.8(3) . .
C4 C12 C21 C19 -0.2(4) . .
C31 C15 C22 C29 -0.3(4) . .
C6 C14 C23 C20 1.8(4) . .
N2 C20 C23 C14 -2.2(4) . .
N3 C7 C24 C28 0.0(4) . .
C32 C7 C24 C28 -180.0(2) . .
N3 C7 C24 C35 -180.0(2) . .
C32 C7 C24 C35 0.1(4) . .
N3 C5 C25 C28 1.1(4) . .
C21 C12 C26 C27 178.7(3) . .
C4 C12 C26 C27 0.1(4) . .
C12 C26 C27 C17 2.2(5) . .
C36 C17 C27 C26 -1.7(5) . .
C5 C25 C28 C24 -1.4(4) . .
C35 C24 C28 C25 -179.2(3) . .
C7 C24 C28 C25 0.9(4) . .
C15 C22 C29 C16 0.2(4) . .
C10 C16 C29 C22 179.7(3) . .
C3 C16 C29 C22 -0.8(4) . .
C2 C8 C30 O1 175.7(2) . .
C2 C8 C30 C1 0.8(3) . .
N2 C1 C30 O1 4.0(3) . .
C6 C1 C30 O1 -173.66(18) . .
N2 C1 C30 C8 179.34(19) . .
C6 C1 C30 C8 1.7(3) . .
C22 C15 C31 O3 -179.3(2) . .
C22 C15 C31 C3 0.8(4) . .
N1 C3 C31 O3 0.0(3) . .
C16 C3 C31 O3 178.7(2) . .
N1 C3 C31 C15 179.9(2) . .
C16 C3 C31 C15 -1.4(3) . .
N3 C7 C32 O4 0.0(3) . .
C24 C7 C32 O4 179.9(2) . .
N3 C7 C32 C33 -179.6(2) . .
C24 C7 C32 C33 0.4(4) . .
O4 C32 C33 C34 -179.7(3) . .
C7 C32 C33 C34 -0.2(4) . .
C32 C33 C34 C35 -0.4(5) . .
C33 C34 C35 C24 0.9(5) . .
C28 C24 C35 C34 179.3(3) . .
C7 C24 C35 C34 -0.7(5) . .
C27 C17 C36 O2 179.9(2) . .
C27 C17 C36 C4 -1.2(4) . .
N4 C4 C36 O2 2.9(3) . .
C12 C4 C36 O2 -177.5(2) . .
N4 C4 C36 C17 -176.0(2) . .
C12 C4 C36 C17 3.5(3) . .
C13 C18 N1 C3 1.7(4) . .
C13 C18 N1 Co2 -178.42(19) . .
C16 C3 N1 C18 -0.7(3) . .
C31 C3 N1 C18 178.0(2) . .
C16 C3 N1 Co2 179.43(17) . .
C31 C3 N1 Co2 -1.9(2) . .
O3 Co2 N1 C18 -177.6(2) . .
O4 Co2 N1 C18 70.9(2) 5_755 .
O2 Co2 N1 C18 -160.4(5) . .
N2 Co2 N1 C18 -71.6(2) . .
O1 Co2 N1 C18 -1.6(2) . .
O3 Co2 N1 C3 2.26(14) . .
O4 Co2 N1 C3 -109.20(15) 5_755 .
O2 Co2 N1 C3 19.4(6) . .
N2 Co2 N1 C3 108.23(15) . .
O1 Co2 N1 C3 178.24(13) . .
C23 C20 N2 C1 0.0(4) . .
C23 C20 N2 Co2 173.18(19) . .
C6 C1 N2 C20 2.5(3) . .
C30 C1 N2 C20 -175.1(2) . .
C6 C1 N2 Co2 -171.19(16) . .
C30 C1 N2 Co2 11.2(2) . .
O3 Co2 N2 C20 0.8(2) . .
O4 Co2 N2 C20 -158.70(18) 5_755 .
O2 Co2 N2 C20 97.1(2) . .
N1 Co2 N2 C20 -76.0(2) . .
O1 Co2 N2 C20 172.4(2) . .
O3 Co2 N2 C1 174.04(15) . .
O4 Co2 N2 C1 14.6(2) 5_755 .
O2 Co2 N2 C1 -89.68(16) . .
N1 Co2 N2 C1 97.30(16) . .
O1 Co2 N2 C1 -14.33(15) . .
C25 C5 N3 C7 -0.3(4) . .
C25 C5 N3 Co1 -175.36(19) . .
C24 C7 N3 C5 -0.3(3) . .
C32 C7 N3 C5 179.7(2) . .
C24 C7 N3 Co1 175.67(18) . .
C32 C7 N3 Co1 -4.4(2) . .
O2 Co1 N3 C5 -3.7(2) . .
O4 Co1 N3 C5 -179.5(2) . .
O1 Co1 N3 C5 -174.84(18) 5_755 .
N4 Co1 N3 C5 74.5(2) . .
O1 Co1 N3 C5 -86.1(2) . .
O2 Co1 N3 C7 -179.04(14) . .
O4 Co1 N3 C7 5.13(14) . .
O1 Co1 N3 C7 9.8(3) 5_755 .
N4 Co1 N3 C7 -100.91(15) . .
O1 Co1 N3 C7 98.50(15) . .
C19 C9 N4 C4 -2.2(4) . .
C19 C9 N4 Co1 -177.8(2) . .
C12 C4 N4 C9 3.4(3) . .
C36 C4 N4 C9 -177.1(2) . .
C12 C4 N4 Co1 179.76(17) . .
C36 C4 N4 Co1 -0.7(2) . .
O2 Co1 N4 C9 175.0(2) . .
O4 Co1 N4 C9 -7.2(2) . .
O1 Co1 N4 C9 -87.4(2) 5_755 .
N3 Co1 N4 C9 70.4(2) . .
O1 Co1 N4 C9 171.94(19) . .
O2 Co1 N4 C4 -0.91(14) . .
O4 Co1 N4 C4 176.91(14) . .
O1 Co1 N4 C4 96.71(15) 5_755 .
N3 Co1 N4 C4 -105.49(15) . .
O1 Co1 N4 C4 -3.9(3) . .
C8 C30 O1 Co1 37.7(3) . 5_755
C1 C30 O1 Co1 -147.29(15) . 5_755
C8 C30 O1 Co1 -85.3(2) . .
C1 C30 O1 Co1 89.69(18) . .
C8 C30 O1 Co2 168.97(17) . .
C1 C30 O1 Co2 -16.0(2) . .
O2 Co1 O1 C30 -117.58(14) . .
O4 Co1 O1 C30 64.61(14) . .
O1 Co1 O1 C30 141.64(16) 5_755 .
N4 Co1 O1 C30 -114.6(2) . .
N3 Co1 O1 C30 -14.84(15) . .
O2 Co1 O1 Co1 100.78(6) . 5_755
O4 Co1 O1 Co1 -77.03(6) . 5_755
O1 Co1 O1 Co1 0.0 5_755 5_755
N4 Co1 O1 Co1 103.78(19) . 5_755
N3 Co1 O1 Co1 -156.48(7) . 5_755
O2 Co1 O1 Co2 -0.12(6) . .
O4 Co1 O1 Co2 -177.93(5) . .
O1 Co1 O1 Co2 -100.90(6) 5_755 .
N4 Co1 O1 Co2 2.9(2) . .
N3 Co1 O1 Co2 102.62(7) . .
O3 Co2 O1 C30 90.7(5) . .
O4 Co2 O1 C30 -145.86(14) 5_755 .
O2 Co2 O1 C30 116.10(13) . .
N2 Co2 O1 C30 16.15(13) . .
N1 Co2 O1 C30 -61.34(14) . .
O3 Co2 O1 Co1 -123.5(4) . 5_755
O4 Co2 O1 Co1 0.03(6) 5_755 5_755
O2 Co2 O1 Co1 -98.01(7) . 5_755
N2 Co2 O1 Co1 162.04(8) . 5_755
N1 Co2 O1 Co1 84.55(7) . 5_755
O3 Co2 O1 Co1 -25.3(5) . .
O4 Co2 O1 Co1 98.16(6) 5_755 .
O2 Co2 O1 Co1 0.12(5) . .
N2 Co2 O1 Co1 -99.83(7) . .
N1 Co2 O1 Co1 -177.32(6) . .
C17 C36 O2 Co1 175.2(2) . .
C4 C36 O2 Co1 -3.7(2) . .
C17 C36 O2 Co2 -2.9(4) . .
C4 C36 O2 Co2 178.24(15) . .
O4 Co1 O2 C36 -151.7(7) . .
O1 Co1 O2 C36 -97.32(15) 5_755 .
N4 Co1 O2 C36 2.51(15) . .
N3 Co1 O2 C36 86.21(16) . .
O1 Co1 O2 C36 -178.52(15) . .
O4 Co1 O2 Co2 27.0(8) . .
O1 Co1 O2 Co2 81.33(7) 5_755 .
N4 Co1 O2 Co2 -178.84(8) . .
N3 Co1 O2 Co2 -95.14(8) . .
O1 Co1 O2 Co2 0.13(6) . .
O3 Co2 O2 C36 -5.6(2) . .
O4 Co2 O2 C36 106.0(2) 5_755 .
N2 Co2 O2 C36 -110.6(2) . .
N1 Co2 O2 C36 -22.5(7) . .
O1 Co2 O2 C36 178.0(2) . .
O3 Co2 O2 Co1 176.25(7) . .
O4 Co2 O2 Co1 -72.18(7) 5_755 .
N2 Co2 O2 Co1 71.28(8) . .
N1 Co2 O2 Co1 159.4(5) . .
O1 Co2 O2 Co1 -0.13(6) . .
C15 C31 O3 Co2 -177.69(19) . .
C3 C31 O3 Co2 2.1(3) . .
O4 Co2 O3 C31 83.53(17) 5_755 .
O2 Co2 O3 C31 179.67(17) . .
N2 Co2 O3 C31 -83.16(18) . .
N1 Co2 O3 C31 -2.38(16) . .
O1 Co2 O3 C31 -155.4(4) . .
C33 C32 O4 Co1 -175.8(2) . .
C7 C32 O4 Co1 4.7(3) . .
C33 C32 O4 Co2 -0.5(4) . 5_755
C7 C32 O4 Co2 180.00(15) . 5_755
O2 Co1 O4 C32 -128.4(7) . .
O1 Co1 O4 C32 176.53(16) 5_755 .
N4 Co1 O4 C32 77.94(16) . .
N3 Co1 O4 C32 -5.35(15) . .
O1 Co1 O4 C32 -101.77(15) . .
O2 Co1 O4 Co2 55.1(8) . 5_755
O1 Co1 O4 Co2 -0.04(7) 5_755 5_755
N4 Co1 O4 Co2 -98.62(8) . 5_755
N3 Co1 O4 Co2 178.08(9) . 5_755
O1 Co1 O4 Co2 81.66(7) . 5_755
